data_2108137
loop_
_publ_author_name
'Chuang, Yu-Chun'
'Sheu, Chou-Fu'
'Lee, Gene-Hsiang'
'Chen, Yu-Sheng'
'Wang, Yu'

_publ_section_title
;
 Charge density studies of 3<i>d</i> metal (Ni/Cu) complexes with a
 non-innocent ligand
;
_journal_issue 4
_journal_name_full 'Acta Crystallographica Section B'
_journal_page_first 634
_journal_page_last 642
_journal_paper_doi 10.1107/S2052520617007119
_journal_volume 73
_journal_year 2017
_chemical_formula_sum 'C18 H12 N6 Ni S4'
_chemical_formula_weight 499.29
_space_group_IT_number 2
_symmetry_cell_setting triclinic
_symmetry_space_group_name_Hall '-P 1'
_symmetry_space_group_name_H-M 'P -1'
_atom_sites_solution_hydrogens geom
_atom_sites_solution_primary direct
_atom_sites_solution_secondary difmap
_audit_creation_method SHELXL-97
_cell_angle_alpha 115.1670(10)
_cell_angle_beta 94.7270(10)
_cell_angle_gamma 108.5250(10)
_cell_formula_units_Z 1
_cell_length_a 7.4307(2)
_cell_length_b 8.9072(2)
_cell_length_c 9.2445(2)
_cell_measurement_reflns_used 131084
_cell_measurement_temperature 15(2)
_cell_measurement_theta_max 33.29
_cell_measurement_theta_min 1.46
_cell_volume 507.94(2)
_computing_cell_refinement ' '
_computing_data_collection ' '
_computing_data_reduction ' '
_computing_molecular_graphics 'Bruker SHELXTL'
_computing_publication_material 'Bruker SHELXTL'
_computing_structure_refinement 'SHELXL-97 (Sheldrick, 2008)'
_computing_structure_solution 'SHELXS-97 (Sheldrick, 2008)'
_diffrn_ambient_temperature 15(2)
_diffrn_measured_fraction_theta_full 0.817
_diffrn_measured_fraction_theta_max 0.817
_diffrn_measurement_device_type 'APEX II CCD detector'
_diffrn_radiation_monochromator DCM
_diffrn_radiation_source Synchrotron
_diffrn_radiation_wavelength 0.41328
_diffrn_reflns_av_R_equivalents 0.0440
_diffrn_reflns_av_sigmaI/netI 0.0188
_diffrn_reflns_limit_h_max 18
_diffrn_reflns_limit_h_min -19
_diffrn_reflns_limit_k_max 23
_diffrn_reflns_limit_k_min -23
_diffrn_reflns_limit_l_max 23
_diffrn_reflns_limit_l_min -14
_diffrn_reflns_number 130961
_diffrn_reflns_theta_full 33.29
_diffrn_reflns_theta_max 33.29
_diffrn_reflns_theta_min 1.46
_exptl_absorpt_coefficient_mu 0.313
_exptl_absorpt_correction_T_max 0.9815
_exptl_absorpt_correction_T_min 0.9634
_exptl_crystal_colour red
_exptl_crystal_density_diffrn 1.632
_exptl_crystal_density_method 'not measured'
_exptl_crystal_description block
_exptl_crystal_F_000 254
_exptl_crystal_size_max 0.12
_exptl_crystal_size_mid 0.09
_exptl_crystal_size_min 0.06
_refine_diff_density_max 0.977
_refine_diff_density_min -1.826
_refine_ls_extinction_method none
_refine_ls_goodness_of_fit_ref 1.047
_refine_ls_hydrogen_treatment mixed
_refine_ls_matrix_type full
_refine_ls_number_parameters 157
_refine_ls_number_reflns 16291
_refine_ls_number_restraints 0
_refine_ls_restrained_S_all 1.047
_refine_ls_R_factor_all 0.0219
_refine_ls_R_factor_gt 0.0192
_refine_ls_shift/su_max 0.014
_refine_ls_shift/su_mean 0.001
_refine_ls_structure_factor_coef Fsqd
_refine_ls_weighting_details 'calc w=1/[\s^2^(Fo^2^)+(0.0296P)^2^+0.0397P] where P=(Fo^2^+2Fc^2^)/3'
_refine_ls_weighting_scheme calc
_refine_ls_wR_factor_gt 0.0561
_refine_ls_wR_factor_ref 0.0577
_reflns_number_gt 14895
_reflns_number_total 16291
_reflns_threshold_expression >2sigma(I)
_cod_data_source_file lc5076sup1.cif
_cod_data_source_block CCDC_1544718
_cod_database_code 2108137

loop_
_symmetry_equiv_pos_as_xyz
'x, y, z'
'-x, -y, -z'

loop_
_atom_site_type_symbol
_atom_site_label
_atom_site_fract_x
_atom_site_fract_y
_atom_site_fract_z
_atom_site_U_iso_or_equiv
_atom_site_adp_type
_atom_site_calc_flag
_atom_site_refinement_flags
_atom_site_occupancy
_atom_site_symmetry_multiplicity
Ni Ni 0.0000 0.5000 1.5000 0.004130(10) Uani d S 1 2
S S1 0.317618(9) 0.603163(9) 1.579636(9) 0.005930(10) Uani d . 1 1
S S2 0.012018(9) 0.581040(9) 1.308949(9) 0.006160(10) Uani d . 1 1
C C1 0.39474(3) 0.70368(3) 1.45924(3) 0.00597(3) Uani d . 1 1
C C2 0.26156(3) 0.69072(3) 1.33830(3) 0.00608(3) Uani d . 1 1
N N2 0.36226(4) 0.80414(4) 1.13119(4) 0.01179(4) Uani d . 1 1
C C4 0.32093(4) 0.75749(4) 1.22776(4) 0.00769(3) Uani d . 1 1
C C3 0.59890(3) 0.80103(3) 1.48805(3) 0.00709(3) Uani d . 1 1
N N1 0.76412(3) 0.88561(4) 1.51355(4) 0.01002(3) Uani d . 1 1
N N3 0.87136(3) 0.86159(3) 1.19702(3) 0.00776(3) Uani d . 1 1
C C9 0.85642(4) 1.01879(3) 1.22929(4) 0.00804(3) Uani d . 1 1
C C8 0.78291(4) 1.04088(3) 1.10109(4) 0.00795(3) Uani d . 1 1
C C7 0.72426(4) 0.89928(3) 0.94116(4) 0.00820(3) Uani d . 1 1
C C6 0.74185(4) 0.73830(4) 0.91130(4) 0.00921(3) Uani d . 1 1
C C5 0.81664(4) 0.72187(4) 1.04315(4) 0.00888(3) Uani d . 1 1
H H5 0.8355(16) 0.6178(14) 1.0364(14) 0.028(3) Uiso d . 1 1
H H7 0.6677(13) 0.9102(12) 0.8533(12) 0.0156(19) Uiso d . 1 1
H H9 0.9024(14) 1.1078(12) 1.3380(12) 0.017(2) Uiso d . 1 1
H H6 0.6975(14) 0.6343(12) 0.8005(12) 0.021(2) Uiso d . 1 1
H H8 0.7733(14) 1.1521(12) 1.1242(12) 0.021(2) Uiso d . 1 1
H H3 0.9178(14) 0.8491(12) 1.2818(13) 0.020(2) Uiso d . 1 1

loop_
_atom_site_aniso_label
_atom_site_aniso_U_11
_atom_site_aniso_U_22
_atom_site_aniso_U_33
_atom_site_aniso_U_12
_atom_site_aniso_U_13
_atom_site_aniso_U_23
Ni 0.003240(10) 0.004800(10) 0.00433(2) 0.001230(10) 0.000740(10) 0.002430(10)
S1 0.00413(2) 0.00804(2) 0.00641(2) 0.001820(10) 0.001010(10) 0.00458(2)
S2 0.00423(2) 0.00834(2) 0.00659(2) 0.001820(10) 0.000870(10) 0.00469(2)
C1 0.00462(5) 0.00688(5) 0.00655(8) 0.00169(4) 0.00117(4) 0.00376(5)
C2 0.00514(5) 0.00719(6) 0.00652(8) 0.00199(4) 0.00134(4) 0.00410(6)
N2 0.01239(8) 0.01559(9) 0.01276(11) 0.00559(7) 0.00527(6) 0.01093(8)
C4 0.00723(6) 0.00930(6) 0.00842(9) 0.00301(5) 0.00245(5) 0.00593(7)
C3 0.00494(5) 0.00825(6) 0.00776(9) 0.00160(5) 0.00135(5) 0.00428(6)
N1 0.00528(5) 0.01214(7) 0.01194(9) 0.00120(5) 0.00150(5) 0.00686(7)
N3 0.00932(6) 0.00833(5) 0.00602(7) 0.00381(5) 0.00080(5) 0.00371(5)
C9 0.00967(7) 0.00741(6) 0.00595(9) 0.00363(5) 0.00072(5) 0.00227(6)
C8 0.00995(7) 0.00691(6) 0.00690(9) 0.00385(5) 0.00107(5) 0.00301(6)
C7 0.01037(7) 0.00779(6) 0.00617(8) 0.00385(5) 0.00045(6) 0.00319(6)
C6 0.01240(8) 0.00759(6) 0.00606(9) 0.00445(6) 0.00013(6) 0.00191(6)
C5 0.01152(8) 0.00738(6) 0.00766(9) 0.00456(6) 0.00073(6) 0.00322(6)

loop_
_atom_type_symbol
_atom_type_description
_atom_type_scat_dispersion_real
_atom_type_scat_dispersion_imag
_atom_type_scat_source
C C -0.0020 0.0005 'International Tables Vol C Tables 4.2.6.8 and 6.1.1.4'
H H 0.0000 0.0000 'International Tables Vol C Tables 4.2.6.8 and 6.1.1.4'
N N -0.0030 0.0010 'International Tables Vol C Tables 4.2.6.8 and 6.1.1.4'
S S 0.0366 0.0409 'International Tables Vol C Tables 4.2.6.8 and 6.1.1.4'
Ni Ni 0.1862 0.4106 'International Tables Vol C Tables 4.2.6.8 and 6.1.1.4'

loop_
_geom_angle_atom_site_label_1
_geom_angle_atom_site_label_2
_geom_angle_atom_site_label_3
_geom_angle_site_symmetry_1
_geom_angle_site_symmetry_3
_geom_angle
S1 Ni S1 2_568 . 179.999(4)
S1 Ni S2 2_568 . 87.677(3)
S1 Ni S2 . . 92.324(3)
S1 Ni S2 2_568 2_568 92.324(3)
S1 Ni S2 . 2_568 87.676(3)
S2 Ni S2 . 2_568 180.0
C1 S1 Ni . . 103.123(8)
C2 S2 Ni . . 103.152(8)
C2 C1 C3 . . 120.31(2)
C2 C1 S1 . . 120.661(17)
C3 C1 S1 . . 119.032(17)
C1 C2 C4 . . 121.96(2)
C1 C2 S2 . . 120.477(18)
C4 C2 S2 . . 117.490(17)
N2 C4 C2 . . 176.58(3)
N1 C3 C1 . . 177.70(3)
C9 N3 C5 . . 122.83(2)
N3 C9 C8 . . 119.57(3)
C9 C8 C7 . . 119.06(2)
C8 C7 C6 . . 120.14(2)
C5 C6 C7 . . 118.96(3)
N3 C5 C6 . . 119.43(2)

loop_
_geom_bond_atom_site_label_1
_geom_bond_atom_site_label_2
_geom_bond_site_symmetry_2
_geom_bond_distance
Ni S1 2_568 2.1718
Ni S1 . 2.1718
Ni S2 . 2.1720
Ni S2 2_568 2.1721
S1 C1 . 1.7308(2)
S2 C2 . 1.7340(2)
C1 C2 . 1.3704(3)
C1 C3 . 1.4232(3)
C2 C4 . 1.4202(4)
N2 C4 . 1.1592(4)
C3 N1 . 1.1592(3)
N3 C9 . 1.3457(3)
N3 C5 . 1.3472(4)
C9 C8 . 1.3789(4)
C8 C7 . 1.3875(4)
C7 C6 . 1.3921(4)
C6 C5 . 1.3811(4)

_cod_database_fobs_code 2108137
